data_1560625
loop_
_publ_author_name
'Levin, I.'
'Krayzman, V.'
'Vanderah, T.A.'
'Tomczyk, M.'
'Wu, H.'
'Tucker, M.G.'
'Playford, H.Y.'
'Woicik, J.C.'
'Dennis, C.L.'
'Vilarinho, P.M.'

_publ_section_title
;
 Oxygen-storage behavior and local structure in Ti-substituted YMnO3
;
_journal_name_full 'Journal of Solid State Chemistry'
_journal_page_first 29
_journal_page_last 41
_journal_paper_doi 10.1016/j.jssc.2016.10.029
_journal_volume 246
_journal_year 2017
_chemical_formula_sum 'Mn O3 Y'
_chemical_formula_weight 191.84
_space_group_IT_number 185
_space_group_name_Hall 'P 6c -2'
_space_group_name_H-M_alt 'P 63 c m'
_symmetry_cell_setting hexagonal
_symmetry_space_group_name_H-M 'P 63 c m'
_cell_angle_alpha 90.0
_cell_angle_beta 90.0
_cell_angle_gamma 120.0
_cell_formula_units_Z 6
_cell_length_a 6.14624(8)
_cell_length_b 6.14624
_cell_length_c 11.38463(26)
_cell_volume 372.451(10)
_cod_data_source_file JSSC-2017-246-29.cif
_cod_data_source_block YMNO3_RT_phase_1
_cod_depositor_comments
;
The following automatic conversions were performed:

data item '_geom_angle_publ_flag' value 'N' was changed to 'n' in
accordance with the built-in table derived from the CIF Core
dictionary named 'cif_core.dic' version 2.4.5 last updated on
2014-11-21 (190 times).

data item '_geom_bond_publ_flag' value 'N' was changed to 'n' in
accordance with the built-in table derived from the CIF Core
dictionary named 'cif_core.dic' version 2.4.5 last updated on
2014-11-21 (56 times).

Automatic conversion script
Id: cif_fix_values 8369 2020-08-20 11:38:08Z andrius 
;
_cod_original_cell_volume 372.451(13)
_cod_database_code 1560625

loop_
_symmetry_equiv_pos_site_id
_symmetry_equiv_pos_as_xyz
1 +x,+y,+z
2 x-y,+x,+z+1/2
3 -y,x-y,+z
4 -x,-y,+z+1/2
5 y-x,-x,+z
6 +y,y-x,+z+1/2
7 y-x,+y,+z+1/2
8 -x,y-x,+z
9 -y,-x,+z+1/2
10 x-y,-y,+z
11 +x,x-y,+z+1/2
12 +y,+x,+z

loop_
_atom_site_aniso_label
_atom_site_aniso_U_11
_atom_site_aniso_U_12
_atom_site_aniso_U_13
_atom_site_aniso_U_22
_atom_site_aniso_U_23
_atom_site_aniso_U_33
Y1 0.0027(20) 0.0014(10) 0.0 0.0027(20) 0.0 0.00029
Y2 0.0049(11) 0.0025(6) 0.0 0.0049(11) 0.0 0.0096(15)
Mn1 0.00262 0.0013(10) -0.0016(10) 0.0026(19) 0.0 0.0032(28)
O1 0.00474 0.0027(13) -0.0015(19) 0.0053(25) 0.0 0.0075(20)
O2 0.0076(19) 0.0027(11) -0.0038(18) 0.0054(22) 0.0 0.0018(19)
O3 0.0166(33) 0.0083(17) 0.0 0.0166(33) 0.0 0.001
O4 0.0003(13) 0.0001(6) 0.0 0.0003(13) 0.0 0.0183(28)

loop_
_atom_site_type_symbol
_atom_site_label
_atom_site_fract_x
_atom_site_fract_y
_atom_site_fract_z
_atom_site_occupancy
_atom_site_thermal_displace_type
_atom_site_U_iso_or_equiv
_atom_site_symmetry_multiplicity
Y Y1 0.0 0.0 0.2714(18) 1.0 Uani 0.0019 2
Y Y2 0.33333 0.66667 0.2308(15) 1.0 Uani 0.00647 4
Mn Mn1 0.3331(20) 0.0 0.0 1.0 Uani 0.00281 6
O O1 0.3052(10) 0.0 0.1578(13) 1.0 Uani 0.0058 6
O O2 0.6445(9) 0.0 0.3314(13) 1.0 Uani 0.00518 6
O O3 0.0 0.0 0.4722(19) 1.0 Uani 0.01142 2
O O4 0.33333 0.66667 0.0118(16) 1.0 Uani 0.00631 4

loop_
_atom_type_symbol
_atom_type_number_in_cell
Y 6.0
Mn 6.0
O 18.0

loop_
_geom_angle_atom_site_label_1
_geom_angle_atom_site_label_2
_geom_angle_atom_site_label_3
_geom_angle
_geom_angle_site_symmetry_1
_geom_angle_site_symmetry_2
_geom_angle_site_symmetry_3
_geom_angle_publ_flag
Y2 Y1 Y2 118.36(4) 1_445 . 1_545 n
Y2 Y1 Y2 118.35(4) 1_445 . 1_555 n
Y2 Y1 Y2 59.446(13) 1_445 . 8_545 n
Y2 Y1 Y2 59.446(13) 1_445 . 8_555 n
Y2 Y1 Y2 165.15(17) 1_445 . 8_655 n
Y2 Y1 O1 129.3(4) 1_445 . 1_555 n
Y2 Y1 O1 85.79(8) 1_445 . 3_555 n
Y2 Y1 O1 38.70(19) 1_445 . 5_555 n
Y2 Y1 O2 38.63(25) 1_445 . 1_455 n
Y2 Y1 O2 92.21(4) 1_445 . 3_545 n
Y2 Y1 O2 149.12(15) 1_445 . 5_665 n
Y2 Y1 O3 97.43(9) 1_445 . 1_555 n
Y2 Y1 Y2 118.36(4) 1_545 . 1_555 n
Y2 Y1 Y2 59.446(13) 1_545 . 8_545 n
Y2 Y1 Y2 165.15(17) 1_545 . 8_555 n
Y2 Y1 Y2 59.446(13) 1_545 . 8_655 n
Y2 Y1 O1 38.70(19) 1_545 . 1_555 n
Y2 Y1 O1 129.3(4) 1_545 . 3_555 n
Y2 Y1 O1 85.79(8) 1_545 . 5_555 n
Y2 Y1 O2 149.12(15) 1_545 . 1_455 n
Y2 Y1 O2 38.63(25) 1_545 . 3_545 n
Y2 Y1 O2 92.21(4) 1_545 . 5_665 n
Y2 Y1 O3 97.43(9) 1_545 . 1_555 n
Y2 Y1 Y2 165.15(17) 1_555 . 8_545 n
Y2 Y1 Y2 59.445(13) 1_555 . 8_555 n
Y2 Y1 Y2 59.446(13) 1_555 . 8_655 n
Y2 Y1 O1 85.79(8) 1_555 . 1_555 n
Y2 Y1 O1 38.70(19) 1_555 . 3_555 n
Y2 Y1 O1 129.3(4) 1_555 . 5_555 n
Y2 Y1 O2 92.21(4) 1_555 . 1_455 n
Y2 Y1 O2 149.12(15) 1_555 . 3_545 n
Y2 Y1 O2 38.63(25) 1_555 . 5_665 n
Y2 Y1 O3 97.43(9) 1_555 . 1_555 n
Y2 Y1 Y2 118.36(4) 8_545 . 8_555 n
Y2 Y1 Y2 118.36(4) 8_545 . 8_655 n
Y2 Y1 O1 85.79(8) 8_545 . 1_555 n
Y2 Y1 O1 129.3(4) 8_545 . 3_555 n
Y2 Y1 O1 38.70(19) 8_545 . 5_555 n
Y2 Y1 O2 92.21(4) 8_545 . 1_455 n
Y2 Y1 O2 38.63(25) 8_545 . 3_545 n
Y2 Y1 O2 149.12(15) 8_545 . 5_665 n
Y2 Y1 O3 97.43(9) 8_545 . 1_555 n
Y2 Y1 Y2 118.35(4) 8_555 . 8_655 n
Y2 Y1 O1 129.3(4) 8_555 . 1_555 n
Y2 Y1 O1 38.70(19) 8_555 . 3_555 n
Y2 Y1 O1 85.79(8) 8_555 . 5_555 n
Y2 Y1 O2 38.63(25) 8_555 . 1_455 n
Y2 Y1 O2 149.12(15) 8_555 . 3_545 n
Y2 Y1 O2 92.21(4) 8_555 . 5_665 n
Y2 Y1 O3 97.43(9) 8_555 . 1_555 n
Y2 Y1 O1 38.70(19) 8_655 . 1_555 n
Y2 Y1 O1 85.79(8) 8_655 . 3_555 n
Y2 Y1 O1 129.3(4) 8_655 . 5_555 n
Y2 Y1 O2 149.12(15) 8_655 . 1_455 n
Y2 Y1 O2 92.21(4) 8_655 . 3_545 n
Y2 Y1 O2 38.63(25) 8_655 . 5_665 n
Y2 Y1 O3 97.43(9) 8_655 . 1_555 n
O1 Y1 O1 91.0(5) 1_555 . 3_555 n
O1 Y1 O1 91.0(5) 1_555 . 5_555 n
O1 Y1 O2 162.8(9) 1_555 . 1_455 n
O1 Y1 O2 77.07(15) 1_555 . 3_545 n
O1 Y1 O2 77.07(15) 1_555 . 5_665 n
O1 Y1 O3 124.6(4) 1_555 . 1_555 n
O1 Y1 O1 91.0(5) 3_555 . 5_555 n
O1 Y1 O2 77.07(15) 3_555 . 1_455 n
O1 Y1 O2 162.8(9) 3_555 . 3_545 n
O1 Y1 O2 77.07(15) 3_555 . 5_665 n
O1 Y1 O3 124.6(4) 3_555 . 1_555 n
O1 Y1 O2 77.07(15) 5_555 . 1_455 n
O1 Y1 O2 77.07(15) 5_555 . 3_545 n
O1 Y1 O2 162.8(9) 5_555 . 5_665 n
O1 Y1 O3 124.6(4) 5_555 . 1_555 n
O2 Y1 O2 111.5(4) 1_455 . 3_545 n
O2 Y1 O2 111.5(4) 1_455 . 5_665 n
O2 Y1 O3 72.7(5) 1_455 . 1_555 n
O2 Y1 O2 111.5(4) 3_545 . 5_665 n
O2 Y1 O3 72.7(5) 3_545 . 1_555 n
O2 Y1 O3 72.7(5) 5_665 . 1_555 n
Y1 Y2 Y1 118.36(4) 1_555 . 1_565 n
Y1 Y2 Y1 118.35(4) 1_555 . 1_665 n
Y1 Y2 Y2 60.278(6) 1_555 . 8_555 n
Y1 Y2 Y2 60.277(6) 1_555 . 8_655 n
Y1 Y2 Y2 172.57(9) 1_555 . 8_665 n
Y1 Y2 O1 144.40(13) 1_555 . 1_565 n
Y1 Y2 O1 38.4(4) 1_555 . 3_555 n
Y1 Y2 O1 96.39(12) 1_555 . 5_665 n
Y1 Y2 O2 134.70(25) 1_555 . 1_565 n
Y1 Y2 O2 83.35(13) 1_555 . 3_555 n
Y1 Y2 O2 38.60(24) 1_555 . 5_665 n
Y1 Y2 O4 97.43(9) 1_555 . 1_555 n
Y1 Y2 Y1 118.36(4) 1_565 . 1_665 n
Y1 Y2 Y2 60.277(6) 1_565 . 8_555 n
Y1 Y2 Y2 172.57(9) 1_565 . 8_655 n
Y1 Y2 Y2 60.278(6) 1_565 . 8_665 n
Y1 Y2 O1 38.4(4) 1_565 . 1_565 n
Y1 Y2 O1 96.40(12) 1_565 . 3_555 n
Y1 Y2 O1 144.40(13) 1_565 . 5_665 n
Y1 Y2 O2 83.35(13) 1_565 . 1_565 n
Y1 Y2 O2 38.61(24) 1_565 . 3_555 n
Y1 Y2 O2 134.70(25) 1_565 . 5_665 n
Y1 Y2 O4 97.43(9) 1_565 . 1_555 n
Y1 Y2 Y2 172.57(9) 1_665 . 8_555 n
Y1 Y2 Y2 60.276(6) 1_665 . 8_655 n
Y1 Y2 Y2 60.277(6) 1_665 . 8_665 n
Y1 Y2 O1 96.40(12) 1_665 . 1_565 n
Y1 Y2 O1 144.40(13) 1_665 . 3_555 n
Y1 Y2 O1 38.4(4) 1_665 . 5_665 n
Y1 Y2 O2 38.60(24) 1_665 . 1_565 n
Y1 Y2 O2 134.70(25) 1_665 . 3_555 n
Y1 Y2 O2 83.35(13) 1_665 . 5_665 n
Y1 Y2 O4 97.43(9) 1_665 . 1_555 n
Y2 Y2 Y2 120.0005 8_555 . 8_655 n
Y2 Y2 Y2 120.0005 8_555 . 8_665 n
Y2 Y2 O1 86.26(13) 8_555 . 1_565 n
Y2 Y2 O1 39.39(17) 8_555 . 3_555 n
Y2 Y2 O1 146.93(28) 8_555 . 5_665 n
Y2 Y2 O2 136.30(24) 8_555 . 1_565 n
Y2 Y2 O2 39.24(26) 8_555 . 3_555 n
Y2 Y2 O2 92.96(13) 8_555 . 5_665 n
Y2 Y2 O4 90.0 8_555 . 1_555 n
Y2 Y2 Y2 119.999 8_655 . 8_665 n
Y2 Y2 O1 146.93(28) 8_655 . 1_565 n
Y2 Y2 O1 86.26(13) 8_655 . 3_555 n
Y2 Y2 O1 39.39(17) 8_655 . 5_665 n
Y2 Y2 O2 92.96(13) 8_655 . 1_565 n
Y2 Y2 O2 136.29(24) 8_655 . 3_555 n
Y2 Y2 O2 39.24(26) 8_655 . 5_665 n
Y2 Y2 O4 90.0 8_655 . 1_555 n
Y2 Y2 O1 39.39(17) 8_665 . 1_565 n
Y2 Y2 O1 146.93(28) 8_665 . 3_555 n
Y2 Y2 O1 86.26(13) 8_665 . 5_665 n
Y2 Y2 O2 39.24(26) 8_665 . 1_565 n
Y2 Y2 O2 92.96(13) 8_665 . 3_555 n
Y2 Y2 O2 136.29(24) 8_665 . 5_665 n
Y2 Y2 O4 90.0 8_665 . 1_555 n
O1 Y2 O1 107.7(4) 1_565 . 3_555 n
O1 Y2 O1 107.7(4) 1_565 . 5_665 n
O1 Y2 O2 77.55(16) 1_565 . 1_565 n
O1 Y2 O2 76.70(25) 1_565 . 3_555 n
O1 Y2 O2 171.2(7) 1_565 . 5_665 n
O1 Y2 O4 68.8(4) 1_565 . 1_555 n
O1 Y2 O1 107.7(4) 3_555 . 5_665 n
O1 Y2 O2 171.2(7) 3_555 . 1_565 n
O1 Y2 O2 77.55(16) 3_555 . 3_555 n
O1 Y2 O2 76.70(25) 3_555 . 5_665 n
O1 Y2 O4 68.8(4) 3_555 . 1_555 n
O1 Y2 O2 76.70(25) 5_665 . 1_565 n
O1 Y2 O2 171.2(7) 5_665 . 3_555 n
O1 Y2 O2 77.55(16) 5_665 . 5_665 n
O1 Y2 O4 68.8(4) 5_665 . 1_555 n
O2 Y2 O2 97.2(5) 1_565 . 3_555 n
O2 Y2 O2 97.2(5) 1_565 . 5_665 n
O2 Y2 O4 120.0(4) 1_565 . 1_555 n
O2 Y2 O2 97.2(5) 3_555 . 5_665 n
O2 Y2 O4 120.0(4) 3_555 . 1_555 n
O2 Y2 O4 120.0(4) 5_665 . 1_555 n
O1 Mn1 O2 178.6(8) 1_555 . 4_654 n
O1 Mn1 O3 93.3(6) 1_555 . 2_554 n
O1 Mn1 O4 89.0(6) 1_555 . 1_545 n
O1 Mn1 O4 89.0(6) 1_555 . 8_655 n
O2 Mn1 O3 85.3(8) 4_654 . 2_554 n
O2 Mn1 O4 91.7(5) 4_654 . 1_545 n
O2 Mn1 O4 91.7(5) 4_654 . 8_655 n
O3 Mn1 O4 120.23(30) 2_554 . 1_545 n
O3 Mn1 O4 120.23(30) 2_554 . 8_655 n
O4 Mn1 O4 119.5(6) 1_545 . 8_655 n
Y1 O1 Y2 102.9(5) 1_555 . 1_545 n
Y1 O1 Y2 102.9(5) 1_555 . 8_655 n
Y1 O1 Mn1 130.0(5) 1_555 . 1_555 n
Y2 O1 Y2 101.21(35) 1_545 . 8_655 n
Y2 O1 Mn1 108.1(5) 1_545 . 1_555 n
Y2 O1 Mn1 108.1(5) 8_655 . 1_555 n
Y1 O2 Y2 102.8(5) 1_655 . 1_545 n
Y1 O2 Y2 102.8(5) 1_655 . 8_655 n
Y1 O2 Mn1 103.2(7) 1_655 . 4_655 n
Y2 O2 Y2 101.5(5) 1_545 . 8_655 n
Y2 O2 Mn1 121.8(4) 1_545 . 4_655 n
Y2 O2 Mn1 121.8(4) 8_655 . 4_655 n
Y1 O3 Mn1 98.8(6) 1_555 . 2_555 n
Y1 O3 Mn1 98.8(6) 1_555 . 4_555 n
Y1 O3 Mn1 98.8(6) 1_555 . 6_555 n
Mn1 O3 Mn1 117.71(30) 2_555 . 4_555 n
Mn1 O3 Mn1 117.71(30) 2_555 . 6_555 n
Mn1 O3 Mn1 117.71(30) 4_555 . 6_555 n
Y2 O4 Mn1 93.8(5) 1_555 . 1_565 n
Y2 O4 Mn1 93.8(5) 1_555 . 3_555 n
Y2 O4 Mn1 93.8(5) 1_555 . 5_665 n
Mn1 O4 Mn1 119.57(11) 1_565 . 3_555 n
Mn1 O4 Mn1 119.57(11) 1_565 . 5_665 n
Mn1 O4 Mn1 119.57(11) 3_555 . 5_665 n

loop_
_geom_bond_atom_site_label_1
_geom_bond_atom_site_label_2
_geom_bond_distance
_geom_bond_site_symmetry_1
_geom_bond_site_symmetry_2
_geom_bond_publ_flag
Y1 Y2 3.5786(7) . 1_445 n
Y1 Y2 3.5785(7) . 1_545 n
Y1 Y2 3.5786(7) . 1_555 n
Y1 Y2 3.5785(7) . 8_545 n
Y1 Y2 3.5786(7) . 8_555 n
Y1 Y2 3.5786(7) . 8_655 n
Y1 Mn1 3.311(18) . 2_555 n
Y1 Mn1 3.311(18) . 4_555 n
Y1 Mn1 3.311(18) . 6_555 n
Y1 O1 2.278(13) . 1_555 n
Y1 O1 2.278(13) . 3_555 n
Y1 O1 2.278(13) . 5_555 n
Y1 O2 2.289(8) . 1_455 n
Y1 O2 2.289(8) . 3_545 n
Y1 O2 2.289(8) . 5_665 n
Y1 O3 2.286(7) . 1_555 n
Y2 Y1 3.5786(7) . 1_555 n
Y2 Y1 3.5785(7) . 1_565 n
Y2 Y1 3.5786(7) . 1_665 n
Y2 Y2 3.54850(5) . 8_555 n
Y2 Y2 3.54855(5) . 8_655 n
Y2 Y2 3.54855(5) . 8_665 n
Y2 Mn1 3.332(14) . 1_565 n
Y2 Mn1 3.332(14) . 3_555 n
Y2 Mn1 3.332(14) . 5_665 n
Y2 O1 2.296(6) . 1_565 n
Y2 O1 2.296(6) . 3_555 n
Y2 O1 2.296(6) . 5_665 n
Y2 O2 2.291(9) . 1_565 n
Y2 O2 2.291(9) . 3_555 n
Y2 O2 2.291(9) . 5_665 n
Y2 O4 2.493(4) . 1_555 n
Mn1 Y1 3.311(18) . 2_554 n
Mn1 Y2 3.332(14) . 1_545 n
Mn1 Y2 3.332(14) . 8_655 n
Mn1 O1 1.805(15) . 1_555 n
Mn1 O2 1.924(15) . 4_654 n
Mn1 O3 2.072(13) . 2_554 n
Mn1 O4 2.054(6) . 1_545 n
Mn1 O4 2.054(6) . 8_655 n
O1 Y1 2.278(13) . 1_555 n
O1 Y2 2.296(6) . 1_545 n
O1 Y2 2.296(6) . 8_655 n
O1 Mn1 1.805(15) . 1_555 n
O2 Y1 2.289(8) . 1_655 n
O2 Y2 2.291(9) . 1_545 n
O2 Y2 2.291(9) . 8_655 n
O2 Mn1 1.924(15) . 4_655 n
O3 Y1 2.286(7) . 1_555 n
O3 Mn1 2.072(13) . 2_555 n
O3 Mn1 2.072(13) . 4_555 n
O3 Mn1 2.072(13) . 6_555 n
O4 Y2 2.493(4) . 1_555 n
O4 Mn1 2.054(6) . 1_565 n
O4 Mn1 2.054(6) . 3_555 n
O4 Mn1 2.054(6) . 5_665 n
